data_4317449
loop_
_publ_author_name
'Ajay Kayal'
'Sonny C. Lee'

_publ_contact_author_address
;
Department of Chemistry
Princeton University
Princeton
NJ 08544
USA
;
_publ_contact_author_email sclee@chemvax.princeton.edu
_publ_contact_author_fax '1 609 258 6746'
_publ_contact_author_name 'Sonny C. Lee'
_publ_contact_author_phone '1 609 258 3879'
_publ_section_title
;
 3,3'-Bis(triphenylsilyl)biphenoxide as a Sterically Hindered Ligand on
 Fe(II), Fe(III), and Cr(II)
;
_journal_name_full 'Inorganic Chemistry'
_journal_page_first 321
_journal_page_last 330
_journal_paper_doi 10.1021/ic010909y
_journal_volume 41
_journal_year 2002
_chemical_formula_moiety 'C96 H72 Fe2 O4 Si4. 3 C6 H6'
_chemical_formula_sum 'C114 H90 Fe2 O4 Si4'
_chemical_formula_weight 1747.92
_chemical_name_systematic
;
  ?
;
_space_group_IT_number 14
_symmetry_cell_setting monoclinic
_symmetry_space_group_name_Hall '-P 2ybc'
_symmetry_space_group_name_H-M 'P 1 21/c 1'
_atom_sites_solution_hydrogens geom
_atom_sites_solution_primary direct
_atom_sites_solution_secondary difmap
_audit_creation_method SHELXL
_cell_angle_alpha 90.00
_cell_angle_beta 92.6700(12)
_cell_angle_gamma 90.00
_cell_formula_units_Z 4
_cell_length_a 14.3710(5)
_cell_length_b 14.6800(4)
_cell_length_c 44.681(2)
_cell_measurement_reflns_used 40195
_cell_measurement_temperature 200(2)
_cell_measurement_theta_max 23.30
_cell_measurement_theta_min 1.46
_cell_volume 9416.0(6)
_computing_cell_refinement DENZO-SMN
_computing_data_collection 'NONIUS COLLECT'
_computing_data_reduction DENZO-SMN
_computing_molecular_graphics 'Siemens SHELXTL'
_computing_publication_material 'Siemens SHELXTL'
_computing_structure_refinement 'Siemens SHELXTL'
_computing_structure_solution 'Siemens SHELXTL'
_diffrn_ambient_temperature 200(2)
_diffrn_measurement_device 'Nonius KappaCCD'
_diffrn_measurement_method '\w scans'
_diffrn_radiation_monochromator graphite
_diffrn_radiation_source 'fine-focus sealed tube'
_diffrn_radiation_type 'Mo K\a'
_diffrn_radiation_wavelength 0.71073
_diffrn_reflns_av_R_equivalents 0.0720
_diffrn_reflns_av_sigmaI/netI 0.0743
_diffrn_reflns_limit_h_max 15
_diffrn_reflns_limit_h_min 0
_diffrn_reflns_limit_k_max 16
_diffrn_reflns_limit_k_min 0
_diffrn_reflns_limit_l_max 49
_diffrn_reflns_limit_l_min -49
_diffrn_reflns_number 40195
_diffrn_reflns_theta_max 23.30
_diffrn_reflns_theta_min 1.46
_diffrn_standards_decay_% 0
_diffrn_standards_number none
_exptl_absorpt_coefficient_mu 0.410
_exptl_absorpt_correction_type none
_exptl_crystal_colour yellow
_exptl_crystal_density_diffrn 1.233
_exptl_crystal_density_meas ?
_exptl_crystal_density_method none
_exptl_crystal_description block
_exptl_crystal_F_000 3488
_exptl_crystal_size_max 0.62
_exptl_crystal_size_mid 0.30
_exptl_crystal_size_min 0.12
_refine_diff_density_max 0.515
_refine_diff_density_min -0.311
_refine_diff_density_rms 0.055
_refine_ls_extinction_method none
_refine_ls_goodness_of_fit_all 1.019
_refine_ls_goodness_of_fit_obs 1.132
_refine_ls_hydrogen_treatment constr
_refine_ls_matrix_type full
_refine_ls_number_parameters 1051
_refine_ls_number_reflns 13375
_refine_ls_number_restraints 0
_refine_ls_restrained_S_all 1.019
_refine_ls_restrained_S_obs 1.132
_refine_ls_R_factor_all 0.0867
_refine_ls_R_factor_obs 0.0553
_refine_ls_shift/esd_max 0.000
_refine_ls_shift/esd_mean 0.000
_refine_ls_structure_factor_coef Fsqd
_refine_ls_weighting_details 'w=1/[\s^2^(Fo^2^)+(0.0884P)^2^+0.0000P] where P=(Fo^2^+2Fc^2^)/3'
_refine_ls_weighting_scheme calc
_refine_ls_wR_factor_all 0.1538
_refine_ls_wR_factor_obs 0.1393
_reflns_number_observed 9192
_reflns_number_total 13375
_reflns_observed_criterion I>2\s(I)
_cod_data_source_file ic010909y_4.cif
_cod_data_source_block 4
_cod_depositor_comments
;
The following automatic conversions were performed:

'_exptl_crystal_density_meas' value 'not measured' was changed to '?'
- the value is perceived as not measured.

Automatic conversion script
Id: cif_fix_values 3008 2015-01-20 13:52:24Z robertas 

The following automatic conversions were performed:

'_refine_ls_weighting_scheme' value 'calc
w=1/[\s^2^(Fo^2^)+(0.0884P)^2^+0.0000P] where P=(Fo^2^+2Fc^2^)/3' was
changed to 'calc'. New tag '_refine_ls_weighting_details' was
created. The value of the new tag was set to
'w=1/[\s^2^(Fo^2^)+(0.0884P)^2^+0.0000P] where P=(Fo^2^+2Fc^2^)/3'.

Automatic conversion script
Id: cif_fix_values 3143 2015-03-26 13:38:13Z robertas 
;
_cod_original_sg_symbol_H-M 'P 21/n'
_cod_database_code 4317449

loop_
_symmetry_equiv_pos_as_xyz
'x, y, z'
'-x, y+1/2, -z+1/2'
'-x, -y, -z'
'x, -y-1/2, z-1/2'

loop_
_atom_site_aniso_label
_atom_site_aniso_U_11
_atom_site_aniso_U_22
_atom_site_aniso_U_33
_atom_site_aniso_U_23
_atom_site_aniso_U_13
_atom_site_aniso_U_12
Fe1 0.0512(3) 0.0330(3) 0.0408(3) -0.0011(2) 0.0050(3) 0.0001(2)
Fe2 0.0439(3) 0.0345(3) 0.0438(3) -0.0032(2) 0.0095(3) -0.0012(2)
Si1 0.0485(6) 0.0315(5) 0.0456(6) 0.0008(4) 0.0072(5) 0.0028(4)
Si2 0.0421(6) 0.0372(6) 0.0509(7) -0.0022(5) 0.0102(5) 0.0013(4)
Si3 0.0426(6) 0.0485(6) 0.0496(7) -0.0071(5) 0.0037(5) -0.0083(5)
Si4 0.0547(7) 0.0360(6) 0.0401(6) -0.0031(5) 0.0012(5) 0.0032(5)
O1 0.054(2) 0.0341(13) 0.047(2) -0.0041(11) -0.0018(14) -0.0011(11)
O2 0.0485(15) 0.0319(13) 0.0391(15) -0.0012(10) 0.0110(12) 0.0012(10)
O10 0.0407(14) 0.0340(13) 0.047(2) -0.0014(11) 0.0046(12) -0.0007(11)
O20 0.0440(14) 0.0344(13) 0.0397(14) -0.0024(11) 0.0073(12) -0.0032(10)
C11 0.053(2) 0.030(2) 0.038(2) 0.002(2) 0.006(2) -0.003(2)
C12 0.053(2) 0.027(2) 0.039(2) 0.004(2) 0.009(2) -0.002(2)
C13 0.046(2) 0.033(2) 0.045(2) 0.004(2) 0.007(2) -0.004(2)
C14 0.048(2) 0.034(2) 0.050(2) 0.008(2) 0.009(2) 0.000(2)
C15 0.059(3) 0.040(2) 0.048(2) 0.003(2) -0.006(2) -0.010(2)
C16 0.068(3) 0.032(2) 0.044(2) -0.002(2) 0.003(2) -0.003(2)
C21 0.052(2) 0.030(2) 0.044(2) -0.006(2) 0.011(2) -0.002(2)
C22 0.046(2) 0.027(2) 0.045(2) -0.004(2) 0.012(2) -0.005(2)
C23 0.044(2) 0.033(2) 0.047(2) 0.000(2) 0.015(2) -0.001(2)
C24 0.058(3) 0.038(2) 0.065(3) -0.001(2) 0.025(2) 0.004(2)
C25 0.080(3) 0.043(2) 0.052(3) 0.004(2) 0.028(2) 0.005(2)
C26 0.066(3) 0.041(2) 0.045(2) 0.003(2) 0.013(2) 0.001(2)
C31 0.054(2) 0.027(2) 0.046(2) 0.000(2) 0.006(2) -0.002(2)
C32 0.067(3) 0.037(2) 0.060(3) -0.007(2) 0.010(2) -0.002(2)
C33 0.067(3) 0.052(3) 0.091(4) -0.013(2) 0.018(3) -0.021(2)
C34 0.081(4) 0.072(3) 0.094(4) -0.019(3) 0.038(3) -0.034(3)
C35 0.096(4) 0.101(4) 0.087(4) -0.033(3) 0.046(3) -0.043(3)
C36 0.076(3) 0.070(3) 0.061(3) -0.015(2) 0.019(3) -0.037(2)
C41 0.055(3) 0.032(2) 0.054(3) -0.004(2) 0.002(2) -0.001(2)
C42 0.063(3) 0.068(3) 0.067(3) -0.002(2) 0.003(3) 0.013(2)
C43 0.056(3) 0.081(3) 0.101(4) -0.017(3) -0.001(3) 0.018(2)
C44 0.067(3) 0.055(3) 0.105(5) -0.018(3) -0.035(3) 0.014(2)
C45 0.088(4) 0.052(3) 0.071(3) 0.007(2) -0.027(3) 0.004(2)
C46 0.071(3) 0.048(2) 0.058(3) 0.001(2) -0.005(2) 0.001(2)
C51 0.043(2) 0.036(2) 0.048(2) 0.002(2) 0.010(2) 0.001(2)
C52 0.060(3) 0.031(2) 0.052(3) 0.000(2) 0.014(2) 0.002(2)
C53 0.079(3) 0.045(2) 0.048(3) 0.007(2) 0.013(2) 0.005(2)
C54 0.083(3) 0.065(3) 0.043(3) -0.004(2) 0.010(2) -0.002(2)
C55 0.099(4) 0.033(2) 0.063(3) -0.010(2) 0.021(3) -0.007(2)
C56 0.089(3) 0.033(2) 0.051(3) 0.003(2) 0.017(2) -0.005(2)
C61 0.040(2) 0.038(2) 0.060(3) 0.000(2) 0.009(2) -0.001(2)
C62 0.047(3) 0.048(2) 0.081(3) -0.007(2) 0.009(2) 0.002(2)
C63 0.055(3) 0.052(3) 0.102(4) -0.007(3) 0.009(3) 0.009(2)
C64 0.064(3) 0.039(2) 0.126(5) -0.011(3) 0.046(3) 0.003(2)
C65 0.073(3) 0.041(2) 0.073(3) -0.010(2) 0.024(3) -0.007(2)
C66 0.056(3) 0.038(2) 0.062(3) 0.000(2) 0.017(2) -0.002(2)
C71 0.046(3) 0.056(3) 0.074(3) -0.018(2) 0.006(2) 0.005(2)
C72 0.057(3) 0.119(4) 0.080(4) -0.029(3) -0.005(3) 0.015(3)
C73 0.062(4) 0.205(8) 0.121(6) -0.090(6) -0.026(4) 0.038(4)
C74 0.038(4) 0.165(8) 0.217(11) -0.118(8) -0.012(6) 0.006(4)
C75 0.058(4) 0.111(5) 0.202(9) -0.074(6) 0.010(5) -0.020(3)
C76 0.061(3) 0.073(3) 0.122(5) -0.035(3) 0.020(3) -0.014(3)
C81 0.041(2) 0.033(2) 0.047(2) 0.001(2) 0.007(2) 0.008(2)
C82 0.058(3) 0.046(2) 0.055(3) 0.002(2) 0.016(2) 0.000(2)
C83 0.056(3) 0.038(2) 0.082(3) 0.003(2) 0.017(2) 0.000(2)
C84 0.064(3) 0.038(2) 0.089(4) 0.013(2) 0.034(3) 0.001(2)
C85 0.068(3) 0.041(2) 0.058(3) 0.007(2) 0.024(2) 0.014(2)
C86 0.052(2) 0.034(2) 0.049(2) 0.006(2) 0.006(2) 0.008(2)
C101 0.035(2) 0.035(2) 0.050(2) -0.004(2) 0.008(2) -0.004(2)
C102 0.035(2) 0.037(2) 0.047(2) 0.002(2) 0.008(2) -0.002(2)
C103 0.033(2) 0.046(2) 0.049(2) 0.000(2) 0.006(2) -0.003(2)
C104 0.048(2) 0.055(3) 0.053(3) 0.004(2) -0.003(2) -0.001(2)
C105 0.049(2) 0.045(2) 0.069(3) 0.002(2) -0.005(2) 0.007(2)
C106 0.051(2) 0.038(2) 0.057(3) 0.002(2) 0.011(2) -0.003(2)
C201 0.046(2) 0.028(2) 0.045(2) -0.001(2) 0.007(2) -0.002(2)
C202 0.050(2) 0.026(2) 0.037(2) 0.002(2) 0.010(2) 0.000(2)
C203 0.058(2) 0.027(2) 0.033(2) -0.001(2) 0.003(2) 0.002(2)
C204 0.064(3) 0.037(2) 0.037(2) -0.002(2) 0.004(2) -0.003(2)
C205 0.071(3) 0.041(2) 0.044(3) -0.005(2) 0.021(2) 0.000(2)
C206 0.054(2) 0.039(2) 0.055(3) 0.003(2) 0.014(2) -0.001(2)
C301 0.053(3) 0.051(2) 0.053(3) -0.005(2) 0.012(2) -0.012(2)
C302 0.055(3) 0.090(3) 0.063(3) 0.014(3) -0.004(3) -0.025(2)
C303 0.057(3) 0.104(4) 0.084(4) 0.011(3) -0.013(3) -0.029(3)
C304 0.066(3) 0.081(3) 0.061(3) 0.003(3) -0.012(3) -0.008(2)
C305 0.067(3) 0.102(4) 0.062(3) 0.013(3) -0.001(3) -0.023(3)
C306 0.054(3) 0.111(4) 0.057(3) 0.007(3) -0.008(3) -0.026(3)
C401 0.043(2) 0.047(2) 0.052(2) -0.011(2) 0.003(2) -0.006(2)
C402 0.071(3) 0.048(3) 0.078(3) -0.005(2) 0.024(3) -0.006(2)
C403 0.105(4) 0.045(3) 0.081(4) 0.001(2) 0.023(3) -0.010(2)
C404 0.069(3) 0.069(3) 0.063(3) 0.006(2) 0.003(3) -0.021(2)
C405 0.042(3) 0.108(4) 0.060(3) 0.015(3) 0.009(2) 0.009(2)
C406 0.064(3) 0.066(3) 0.060(3) 0.010(2) 0.016(2) 0.010(2)
C501 0.045(2) 0.047(2) 0.050(2) -0.013(2) 0.004(2) -0.008(2)
C502 0.073(3) 0.062(3) 0.082(3) -0.029(2) 0.027(3) -0.023(2)
C503 0.086(4) 0.062(3) 0.093(4) -0.040(3) 0.034(3) -0.024(3)
C504 0.064(3) 0.073(3) 0.070(3) -0.025(2) 0.020(2) -0.007(2)
C505 0.050(3) 0.055(3) 0.057(3) -0.012(2) 0.010(2) -0.011(2)
C506 0.047(2) 0.042(2) 0.048(2) -0.006(2) 0.002(2) -0.003(2)
C601 0.053(2) 0.041(2) 0.037(2) 0.000(2) -0.001(2) 0.000(2)
C602 0.092(3) 0.050(3) 0.046(3) -0.007(2) -0.011(2) 0.011(2)
C603 0.088(3) 0.050(3) 0.060(3) -0.012(2) 0.010(3) 0.003(2)
C604 0.070(3) 0.072(3) 0.048(3) -0.021(2) 0.009(2) -0.018(2)
C605 0.070(3) 0.090(4) 0.046(3) -0.011(3) -0.010(2) 0.004(3)
C606 0.065(3) 0.053(2) 0.053(3) -0.002(2) -0.003(2) 0.008(2)
C701 0.050(2) 0.041(2) 0.042(2) -0.007(2) 0.000(2) -0.003(2)
C702 0.079(3) 0.054(3) 0.059(3) 0.002(2) 0.020(2) 0.007(2)
C703 0.109(4) 0.052(3) 0.055(3) 0.004(2) 0.015(3) -0.008(2)
C704 0.090(4) 0.078(3) 0.070(3) 0.016(3) 0.028(3) -0.016(3)
C705 0.070(3) 0.111(4) 0.067(3) -0.006(3) 0.027(3) 0.013(3)
C706 0.066(3) 0.059(3) 0.069(3) -0.005(2) 0.010(3) 0.009(2)
C801 0.070(3) 0.046(2) 0.042(2) -0.002(2) -0.001(2) 0.012(2)
C802 0.082(4) 0.069(3) 0.092(4) 0.002(3) 0.004(3) 0.025(3)
C803 0.100(5) 0.101(5) 0.101(5) 0.000(4) -0.014(4) 0.047(4)
C804 0.141(6) 0.078(4) 0.074(4) 0.003(3) -0.005(4) 0.060(4)
C805 0.142(5) 0.042(3) 0.070(4) 0.000(2) 0.006(4) 0.017(3)
C806 0.098(4) 0.039(2) 0.058(3) 0.002(2) 0.000(3) 0.010(2)
C1S 0.277(15) 0.154(10) 0.133(8) 0.036(7) -0.073(11) -0.115(12)
C2S 0.095(7) 0.366(25) 0.228(17) 0.190(18) -0.054(9) -0.018(11)
C3S 0.219(16) 0.212(14) 0.222(14) 0.127(12) 0.119(13) 0.104(13)
C4S 0.256(16) 0.116(7) 0.136(8) 0.014(5) 0.060(10) -0.002(10)
C5S 0.140(8) 0.136(8) 0.139(8) 0.025(6) 0.027(6) -0.054(6)
C6S 0.221(12) 0.130(7) 0.105(6) 0.046(6) 0.064(7) 0.057(7)
C13S 0.238(21) 0.726(50) 0.809(58) 0.251(44) 0.060(27) -0.224(28)
C14S 0.371(28) 0.994(63) 0.771(52) 0.706(51) -0.330(32) -0.371(35)
C15S 0.213(12) 0.223(11) 0.299(15) 0.134(11) -0.011(12) -0.047(10)
C16S 0.196(10) 0.111(6) 0.199(11) -0.010(6) 0.001(8) 0.016(6)
C17S 0.310(16) 0.109(6) 0.129(7) -0.048(5) 0.091(9) -0.041(7)
C18S 0.249(14) 0.186(9) 0.286(15) 0.029(9) -0.095(13) 0.099(10)

loop_
_atom_site_label
_atom_site_type_symbol
_atom_site_fract_x
_atom_site_fract_y
_atom_site_fract_z
_atom_site_U_iso_or_equiv
_atom_site_thermal_displace_type
_atom_site_occupancy
_atom_site_calc_flag
_atom_site_refinement_flags
_atom_site_disorder_group
Fe1 Fe 0.08261(4) 0.47046(3) 0.130532(12) 0.0416(2) Uani 1 d . .
Fe2 Fe -0.00280(4) 0.27497(3) 0.131853(12) 0.0405(2) Uani 1 d . .
Si1 Si -0.09038(7) 0.70025(6) 0.08795(2) 0.0417(3) Uani 1 d . .
Si2 Si 0.24030(7) 0.20056(6) 0.10315(2) 0.0431(3) Uani 1 d . .
Si3 Si -0.25879(7) 0.18346(7) 0.08696(2) 0.0468(3) Uani 1 d . .
Si4 Si 0.12297(8) 0.46235(6) 0.21400(2) 0.0436(3) Uani 1 d . .
O1 O 0.0425(2) 0.54597(14) 0.09880(6) 0.0455(6) Uani 1 d . .
O2 O 0.0836(2) 0.34523(14) 0.10852(5) 0.0396(6) Uani 1 d . .
O10 O -0.1279(2) 0.24706(14) 0.13741(5) 0.0405(6) Uani 1 d . .
O20 O 0.0086(2) 0.39339(14) 0.15752(5) 0.0392(6) Uani 1 d . .
C11 C -0.0161(3) 0.4462(2) 0.05964(8) 0.0403(9) Uani 1 d . .
C12 C -0.0245(3) 0.5224(2) 0.07851(8) 0.0396(9) Uani 1 d . .
C13 C -0.1026(3) 0.5809(2) 0.07421(8) 0.0408(9) Uani 1 d . .
C14 C -0.1746(3) 0.5552(2) 0.05401(8) 0.0439(9) Uani 1 d . .
H14 H -0.2284(3) 0.5925(2) 0.05177(8) 0.053 Uiso 1 calc R .
C15 C -0.1694(3) 0.4766(2) 0.03715(9) 0.0492(10) Uani 1 d . .
H15 H -0.2203(3) 0.4584(2) 0.02417(9) 0.059 Uiso 1 calc R .
C16 C -0.0891(3) 0.4249(2) 0.03948(8) 0.0480(10) Uani 1 d . .
H16 H -0.0837(3) 0.3732(2) 0.02688(8) 0.058 Uiso 1 calc R .
C21 C 0.0735(3) 0.3943(2) 0.05732(8) 0.0414(9) Uani 1 d . .
C22 C 0.1170(2) 0.3416(2) 0.08050(8) 0.0393(9) Uani 1 d . .
C23 C 0.1919(2) 0.2841(2) 0.07489(8) 0.0410(9) Uani 1 d . .
C24 C 0.2296(3) 0.2882(2) 0.04643(9) 0.0530(11) Uani 1 d . .
H24 H 0.2827(3) 0.2523(2) 0.04253(9) 0.064 Uiso 1 calc R .
C25 C 0.1911(3) 0.3433(2) 0.02399(9) 0.0574(11) Uani 1 d . .
H25 H 0.2180(3) 0.3457(2) 0.00498(9) 0.069 Uiso 1 calc R .
C26 C 0.1129(3) 0.3949(2) 0.02951(9) 0.0504(10) Uani 1 d . .
H26 H 0.0856(3) 0.4316(2) 0.01391(9) 0.061 Uiso 1 calc R .
C31 C 0.0207(3) 0.7439(2) 0.07282(8) 0.0422(9) Uani 1 d . .
C32 C 0.0791(3) 0.8063(2) 0.08739(9) 0.0543(11) Uani 1 d . .
H32 H 0.0613(3) 0.8311(2) 0.10591(9) 0.065 Uiso 1 calc R .
C33 C 0.1629(3) 0.8341(3) 0.07601(11) 0.0697(13) Uani 1 d . .
H33 H 0.2014(3) 0.8769(3) 0.08665(11) 0.084 Uiso 1 calc R .
C34 C 0.1894(3) 0.7991(3) 0.04920(12) 0.081(2) Uani 1 d . .
H34 H 0.2465(3) 0.8177(3) 0.04119(12) 0.097 Uiso 1 calc R .
C35 C 0.1336(4) 0.7375(3) 0.03406(12) 0.093(2) Uani 1 d . .
H35 H 0.1524(4) 0.7124(3) 0.01569(12) 0.112 Uiso 1 calc R .
C36 C 0.0495(3) 0.7116(3) 0.04558(10) 0.0687(13) Uani 1 d . .
H36 H 0.0104(3) 0.6705(3) 0.03444(10) 0.082 Uiso 1 calc R .
C41 C -0.1904(3) 0.7673(2) 0.07028(9) 0.0471(10) Uani 1 d . .
C42 C -0.2709(3) 0.7829(3) 0.08579(11) 0.0661(12) Uani 1 d . .
H42 H -0.2748(3) 0.7602(3) 0.10561(11) 0.079 Uiso 1 calc R .
C43 C -0.3458(3) 0.8315(3) 0.07262(14) 0.0797(15) Uani 1 d . .
H43 H -0.4000(3) 0.8417(3) 0.08353(14) 0.096 Uiso 1 calc R .
C44 C -0.3412(4) 0.8641(3) 0.04417(14) 0.077(2) Uani 1 d . .
H44 H -0.3917(4) 0.8982(3) 0.03542(14) 0.092 Uiso 1 calc R .
C45 C -0.2638(4) 0.8479(3) 0.02818(11) 0.0712(14) Uani 1 d . .
H45 H -0.2612(4) 0.8693(3) 0.00817(11) 0.085 Uiso 1 calc R .
C46 C -0.1890(3) 0.8001(2) 0.04128(10) 0.0590(11) Uani 1 d . .
H46 H -0.1355(3) 0.7897(2) 0.03003(10) 0.071 Uiso 1 calc R .
C51 C -0.0937(2) 0.7179(2) 0.12928(8) 0.0420(9) Uani 1 d . .
C52 C -0.1009(3) 0.6467(2) 0.14972(9) 0.0476(10) Uani 1 d . .
H52 H -0.1005(3) 0.5857(2) 0.14263(9) 0.057 Uiso 1 calc R .
C53 C -0.1085(3) 0.6623(3) 0.17974(9) 0.0567(11) Uani 1 d . .
H53 H -0.1139(3) 0.6125(3) 0.19311(9) 0.068 Uiso 1 calc R .
C54 C -0.1082(3) 0.7502(3) 0.19055(10) 0.0634(12) Uani 1 d . .
H54 H -0.1137(3) 0.7609(3) 0.21136(10) 0.076 Uiso 1 calc R .
C55 C -0.0999(3) 0.8219(3) 0.17140(10) 0.0645(12) Uani 1 d . .
H55 H -0.0977(3) 0.8825(3) 0.17893(10) 0.077 Uiso 1 calc R .
C56 C -0.0949(3) 0.8063(2) 0.14125(9) 0.0573(11) Uani 1 d . .
H56 H -0.0921(3) 0.8569(2) 0.12806(9) 0.069 Uiso 1 calc R .
C61 C 0.2979(2) 0.1041(2) 0.08321(9) 0.0458(10) Uani 1 d . .
C62 C 0.3747(3) 0.0616(2) 0.09649(10) 0.0582(11) Uani 1 d . .
H62 H 0.3985(3) 0.0833(2) 0.11535(10) 0.070 Uiso 1 calc R .
C63 C 0.4187(3) -0.0116(3) 0.08353(12) 0.0695(13) Uani 1 d . .
H63 H 0.4704(3) -0.0406(3) 0.09354(12) 0.083 Uiso 1 calc R .
C64 C 0.3856(3) -0.0412(3) 0.05570(13) 0.0748(15) Uani 1 d . .
H64 H 0.4161(3) -0.0898(3) 0.04612(13) 0.090 Uiso 1 calc R .
C65 C 0.3085(3) -0.0010(3) 0.04166(10) 0.0618(12) Uani 1 d . .
H65 H 0.2858(3) -0.0224(3) 0.02263(10) 0.074 Uiso 1 calc R .
C66 C 0.2643(3) 0.0708(2) 0.05536(9) 0.0517(10) Uani 1 d . .
H66 H 0.2107(3) 0.0976(2) 0.04576(9) 0.062 Uiso 1 calc R .
C71 C 0.3319(3) 0.2543(3) 0.12817(11) 0.0587(11) Uani 1 d . .
C72 C 0.3558(3) 0.2297(4) 0.15728(13) 0.086(2) Uani 1 d . .
H72 H 0.3194(3) 0.1861(4) 0.16721(13) 0.103 Uiso 1 calc R .
C73 C 0.4340(5) 0.2690(6) 0.1723(2) 0.131(3) Uani 1 d . .
H73 H 0.4500(5) 0.2518(6) 0.1924(2) 0.157 Uiso 1 calc R .
C74 C 0.4872(5) 0.3320(6) 0.1583(2) 0.141(4) Uani 1 d . .
H74 H 0.5412(5) 0.3564(6) 0.1685(2) 0.169 Uiso 1 calc R .
C75 C 0.4638(4) 0.3589(5) 0.1307(2) 0.123(3) Uani 1 d . .
H75 H 0.4991(4) 0.4047(5) 0.1214(2) 0.148 Uiso 1 calc R .
C76 C 0.3881(3) 0.3204(3) 0.11551(13) 0.085(2) Uani 1 d . .
H76 H 0.3734(3) 0.3395(3) 0.09554(13) 0.102 Uiso 1 calc R .
C81 C 0.1435(2) 0.1478(2) 0.12393(8) 0.0400(9) Uani 1 d . .
C82 C 0.0905(3) 0.0786(2) 0.10974(9) 0.0525(10) Uani 1 d . .
H82 H 0.1078(3) 0.0570(2) 0.09075(9) 0.063 Uiso 1 calc R .
C83 C 0.0135(3) 0.0409(2) 0.12270(10) 0.0578(11) Uani 1 d . .
H83 H -0.0214(3) -0.0054(2) 0.11240(10) 0.069 Uiso 1 calc R .
C84 C -0.0124(3) 0.0696(3) 0.15007(11) 0.0626(12) Uani 1 d . .
H84 H -0.0664(3) 0.0449(3) 0.15852(11) 0.075 Uiso 1 calc R .
C85 C 0.0402(3) 0.1351(2) 0.16563(9) 0.0548(11) Uani 1 d . .
H85 H 0.0240(3) 0.1533(2) 0.18512(9) 0.066 Uiso 1 calc R .
C86 C 0.1167(3) 0.1740(2) 0.15254(8) 0.0447(9) Uani 1 d . .
H86 H 0.1518(3) 0.2194(2) 0.16320(8) 0.054 Uiso 1 calc R .
C101 C -0.1946(2) 0.3933(2) 0.14686(8) 0.0395(9) Uani 1 d . .
C102 C -0.1891(2) 0.3133(2) 0.12952(8) 0.0393(9) Uani 1 d . .
C103 C -0.2489(2) 0.2994(2) 0.10438(8) 0.0426(9) Uani 1 d . .
C104 C -0.3113(3) 0.3693(3) 0.09541(9) 0.0521(10) Uani 1 d . .
H104 H -0.3516(3) 0.3611(3) 0.07816(9) 0.063 Uiso 1 calc R .
C105 C -0.3143(3) 0.4497(2) 0.11152(10) 0.0545(11) Uani 1 d . .
H105 H -0.3550(3) 0.4974(2) 0.10493(10) 0.065 Uiso 1 calc R .
C106 C -0.2582(3) 0.4605(2) 0.13714(9) 0.0485(10) Uani 1 d . .
H106 H -0.2627(3) 0.5149(2) 0.14849(9) 0.058 Uiso 1 calc R .
C201 C -0.1442(2) 0.4086(2) 0.17615(8) 0.0394(9) Uani 1 d . .
C202 C -0.0462(2) 0.4137(2) 0.18048(8) 0.0375(9) Uani 1 d . .
C203 C -0.0045(3) 0.4421(2) 0.20819(8) 0.0394(9) Uani 1 d . .
C204 C -0.0623(3) 0.4591(2) 0.23217(8) 0.0459(9) Uani 1 d . .
H204 H -0.0350(3) 0.4773(2) 0.25101(8) 0.055 Uiso 1 calc R .
C205 C -0.1576(3) 0.4501(2) 0.22883(9) 0.0515(10) Uani 1 d . .
H205 H -0.1956(3) 0.4602(2) 0.24534(9) 0.062 Uiso 1 calc R .
C206 C -0.1975(3) 0.4259(2) 0.20097(9) 0.0489(10) Uani 1 d . .
H206 H -0.2633(3) 0.4210(2) 0.19872(9) 0.059 Uiso 1 calc R .
C301 C -0.3463(3) 0.1950(2) 0.05472(9) 0.0519(10) Uani 1 d . .
C302 C -0.4364(3) 0.1632(3) 0.05449(10) 0.0696(13) Uani 1 d . .
H302 H -0.4563(3) 0.1296(3) 0.07120(10) 0.084 Uiso 1 calc R .
C303 C -0.4995(3) 0.1791(3) 0.03016(12) 0.0821(15) Uani 1 d . .
H303 H -0.5608(3) 0.1549(3) 0.03038(12) 0.098 Uiso 1 calc R .
C304 C -0.4738(3) 0.2287(3) 0.00635(11) 0.0699(13) Uani 1 d . .
H304 H -0.5170(3) 0.2412(3) -0.00985(11) 0.084 Uiso 1 calc R .
C305 C -0.3842(3) 0.2603(3) 0.00610(11) 0.0774(14) Uani 1 d . .
H305 H -0.3651(3) 0.2943(3) -0.01062(11) 0.093 Uiso 1 calc R .
C306 C -0.3220(3) 0.2438(3) 0.02933(10) 0.0744(14) Uani 1 d . .
H306 H -0.2601(3) 0.2661(3) 0.02830(10) 0.089 Uiso 1 calc R .
C401 C -0.3052(3) 0.1032(2) 0.11533(9) 0.0472(10) Uani 1 d . .
C402 C -0.2738(3) 0.0147(3) 0.12065(10) 0.0651(12) Uani 1 d . .
H402 H -0.2222(3) -0.0070(3) 0.11017(10) 0.078 Uiso 1 calc R .
C403 C -0.3148(4) -0.0424(3) 0.14054(11) 0.0765(14) Uani 1 d . .
H403 H -0.2905(4) -0.1019(3) 0.14377(11) 0.092 Uiso 1 calc R .
C404 C -0.3898(3) -0.0148(3) 0.15565(10) 0.0671(12) Uani 1 d . .
H404 H -0.4192(3) -0.0553(3) 0.16887(10) 0.081 Uiso 1 calc R .
C405 C -0.4226(3) 0.0728(3) 0.15149(10) 0.0697(13) Uani 1 d . .
H405 H -0.4737(3) 0.0937(3) 0.16235(10) 0.084 Uiso 1 calc R .
C406 C -0.3810(3) 0.1304(3) 0.13150(10) 0.0629(11) Uani 1 d . .
H406 H -0.4050(3) 0.1902(3) 0.12872(10) 0.075 Uiso 1 calc R .
C501 C -0.1523(3) 0.1401(2) 0.06892(9) 0.0475(10) Uani 1 d . .
C502 C -0.1497(3) 0.0514(3) 0.05709(10) 0.0714(13) Uani 1 d . .
H502 H -0.1992(3) 0.0106(3) 0.06075(10) 0.086 Uiso 1 calc R .
C503 C -0.0777(3) 0.0224(3) 0.04043(11) 0.0795(15) Uani 1 d . .
H503 H -0.0765(3) -0.0387(3) 0.03349(11) 0.095 Uiso 1 calc R .
C504 C -0.0076(3) 0.0810(3) 0.03373(10) 0.0684(13) Uani 1 d . .
H504 H 0.0414(3) 0.0611(3) 0.02177(10) 0.082 Uiso 1 calc R .
C505 C -0.0083(3) 0.1694(3) 0.04443(9) 0.0537(10) Uani 1 d . .
H505 H 0.0396(3) 0.2106(3) 0.03958(9) 0.064 Uiso 1 calc R .
C506 C -0.0788(3) 0.1973(2) 0.06213(8) 0.0457(9) Uani 1 d . .
H506 H -0.0773(3) 0.2575(2) 0.06996(8) 0.055 Uiso 1 calc R .
C601 C 0.1415(3) 0.5434(2) 0.24622(8) 0.0439(9) Uani 1 d . .
C602 C 0.1037(3) 0.6312(3) 0.24534(9) 0.0632(12) Uani 1 d . .
H602 H 0.0651(3) 0.6485(3) 0.22846(9) 0.076 Uiso 1 calc R .
C603 C 0.1204(3) 0.6939(3) 0.26804(10) 0.0658(12) Uani 1 d . .
H603 H 0.0961(3) 0.7539(3) 0.26616(10) 0.079 Uiso 1 calc R .
C604 C 0.1721(3) 0.6690(3) 0.29332(10) 0.0632(12) Uani 1 d . .
H604 H 0.1841(3) 0.7116(3) 0.30903(10) 0.076 Uiso 1 calc R .
C605 C 0.2063(3) 0.5823(3) 0.29565(10) 0.0692(13) Uani 1 d . .
H605 H 0.2407(3) 0.5640(3) 0.31330(10) 0.083 Uiso 1 calc R .
C606 C 0.1908(3) 0.5207(3) 0.27234(9) 0.0572(11) Uani 1 d . .
H606 H 0.2152(3) 0.4608(3) 0.27448(9) 0.069 Uiso 1 calc R .
C701 C 0.1699(3) 0.5177(2) 0.17956(8) 0.0443(9) Uani 1 d . .
C702 C 0.1387(3) 0.6042(3) 0.17068(9) 0.0636(12) Uani 1 d . .
H702 H 0.0935(3) 0.6339(3) 0.18208(9) 0.076 Uiso 1 calc R .
C703 C 0.1713(4) 0.6476(3) 0.14599(10) 0.0716(13) Uani 1 d . .
H703 H 0.1504(4) 0.7075(3) 0.14120(10) 0.086 Uiso 1 calc R .
C704 C 0.2326(4) 0.6064(3) 0.12846(11) 0.0785(14) Uani 1 d . .
H704 H 0.2561(4) 0.6375(3) 0.11176(11) 0.094 Uiso 1 calc R .
C705 C 0.2610(3) 0.5182(4) 0.13508(11) 0.0817(15) Uani 1 d . .
H705 H 0.3008(3) 0.4867(4) 0.12219(11) 0.098 Uiso 1 calc R .
C706 C 0.2307(3) 0.4761(3) 0.16077(10) 0.0646(12) Uani 1 d . .
H706 H 0.2525(3) 0.4165(3) 0.16557(10) 0.077 Uiso 1 calc R .
C801 C 0.1847(3) 0.3530(3) 0.22308(9) 0.0529(10) Uani 1 d . .
C802 C 0.2805(4) 0.3503(3) 0.23086(11) 0.0809(15) Uani 1 d . .
H802 H 0.3167(4) 0.4042(3) 0.22966(11) 0.097 Uiso 1 calc R .
C803 C 0.3231(4) 0.2689(4) 0.24039(13) 0.101(2) Uani 1 d . .
H803 H 0.3878(4) 0.2678(4) 0.24584(13) 0.121 Uiso 1 calc R .
C804 C 0.2710(5) 0.1903(4) 0.24183(12) 0.098(2) Uani 1 d . .
H804 H 0.2994(5) 0.1353(4) 0.24873(12) 0.118 Uiso 1 calc R .
C805 C 0.1801(5) 0.1915(3) 0.23349(11) 0.084(2) Uani 1 d . .
H805 H 0.1451(5) 0.1366(3) 0.23363(11) 0.101 Uiso 1 calc R .
C806 C 0.1361(4) 0.2729(3) 0.22460(9) 0.0651(12) Uani 1 d . .
H806 H 0.0712(4) 0.2725(3) 0.21950(9) 0.078 Uiso 1 calc R .
C1S C 0.4699(13) 0.6327(8) 0.0641(2) 0.191(6) Uani 1 d . .
H1S H 0.4844(13) 0.6909(8) 0.0723(2) 0.229 Uiso 1 calc R .
C2S C 0.5370(8) 0.5788(14) 0.0529(4) 0.232(11) Uani 1 d . .
H2S H 0.5999(8) 0.5990(14) 0.0535(4) 0.278 Uiso 1 calc R .
C3S C 0.5151(13) 0.4981(10) 0.0412(3) 0.214(9) Uani 1 d . .
H3S H 0.5613(13) 0.4615(10) 0.0326(3) 0.257 Uiso 1 calc R .
C4S C 0.4317(13) 0.4704(7) 0.0418(2) 0.168(5) Uani 1 d . .
H4S H 0.4185(13) 0.4111(7) 0.0342(2) 0.201 Uiso 1 calc R .
C5S C 0.3645(7) 0.5156(8) 0.0516(2) 0.138(3) Uani 1 d . .
H5S H 0.3036(7) 0.4902(8) 0.0510(2) 0.165 Uiso 1 calc R .
C6S C 0.3795(9) 0.5994(8) 0.0629(2) 0.150(3) Uani 1 d . .
H6S H 0.3297(9) 0.6348(8) 0.0698(2) 0.180 Uiso 1 calc R .
C13S C 0.3605(5) 0.8479(8) 0.1939(3) 0.590(24) Uani 1 d G .
H13S H 0.4213(5) 0.8291(8) 0.2005(3) 0.708 Uiso 1 calc R .
C14S C 0.3484(7) 0.9065(8) 0.1696(3) 0.723(36) Uani 1 d G .
H14S H 0.4010(9) 0.9277(12) 0.1595(4) 0.868 Uiso 1 calc R .
C15S C 0.2594(9) 0.9340(5) 0.1600(2) 0.246(6) Uani 1 d G .
H15S H 0.2511(14) 0.9740(7) 0.1434(2) 0.295 Uiso 1 calc R .
C16S C 0.1824(6) 0.9029(5) 0.1748(2) 0.169(4) Uani 1 d G .
H16S H 0.1216(7) 0.9218(9) 0.1682(3) 0.203 Uiso 1 calc R .
C17S C 0.1945(6) 0.8444(5) 0.1991(2) 0.180(5) Uani 1 d G .
H17S H 0.1419(8) 0.8231(8) 0.2091(3) 0.216 Uiso 1 calc R .
C18S C 0.2835(8) 0.8168(5) 0.2087(2) 0.243(8) Uani 1 d G .
H18S H 0.2917(13) 0.7768(7) 0.2253(2) 0.292 Uiso 1 calc R .

loop_
_atom_type_symbol
_atom_type_description
_atom_type_scat_dispersion_real
_atom_type_scat_dispersion_imag
_atom_type_scat_source
C C 0.0033 0.0016 'International Tables Vol C Tables 4.2.6.8 and 6.1.1.4'
H H 0.0000 0.0000 'International Tables Vol C Tables 4.2.6.8 and 6.1.1.4'
O O 0.0106 0.0060 'International Tables Vol C Tables 4.2.6.8 and 6.1.1.4'
Si Si 0.0817 0.0704 'International Tables Vol C Tables 4.2.6.8 and 6.1.1.4'
Fe Fe 0.3463 0.8444 'International Tables Vol C Tables 4.2.6.8 and 6.1.1.4'

loop_
_geom_angle_atom_site_label_1
_geom_angle_atom_site_label_2
_geom_angle_atom_site_label_3
_geom_angle
_geom_angle_site_symmetry_1
_geom_angle_site_symmetry_3
_geom_angle_publ_flag
O1 Fe1 O20 129.76(10) . . ?
O1 Fe1 O2 100.00(9) . . ?
O20 Fe1 O2 78.52(9) . . ?
O1 Fe1 C706 128.54(13) . . ?
O20 Fe1 C706 99.12(13) . . ?
O2 Fe1 C706 105.24(12) . . ?
O10 Fe2 O2 145.60(10) . . ?
O10 Fe2 O20 99.24(9) . . ?
O2 Fe2 O20 79.50(9) . . ?
O10 Fe2 C86 118.99(11) . . ?
O2 Fe2 C86 93.98(11) . . ?
O20 Fe2 C86 105.34(11) . . ?
C13 Si1 C51 116.8(2) . . ?
C13 Si1 C31 105.8(2) . . ?
C51 Si1 C31 111.7(2) . . ?
C13 Si1 C41 107.2(2) . . ?
C51 Si1 C41 106.7(2) . . ?
C31 Si1 C41 108.4(2) . . ?
C71 Si2 C23 110.9(2) . . ?
C71 Si2 C81 113.4(2) . . ?
C23 Si2 C81 110.1(2) . . ?
C71 Si2 C61 106.7(2) . . ?
C23 Si2 C61 109.3(2) . . ?
C81 Si2 C61 106.04(15) . . ?
C501 Si3 C103 116.0(2) . . ?
C501 Si3 C301 103.4(2) . . ?
C103 Si3 C301 105.8(2) . . ?
C501 Si3 C401 113.6(2) . . ?
C103 Si3 C401 108.2(2) . . ?
C301 Si3 C401 109.2(2) . . ?
C203 Si4 C801 110.3(2) . . ?
C203 Si4 C601 108.2(2) . . ?
C801 Si4 C601 109.2(2) . . ?
C203 Si4 C701 110.0(2) . . ?
C801 Si4 C701 111.2(2) . . ?
C601 Si4 C701 107.9(2) . . ?
C12 O1 Fe1 123.3(2) . . ?
C22 O2 Fe2 136.8(2) . . ?
C22 O2 Fe1 118.6(2) . . ?
Fe2 O2 Fe1 101.25(10) . . ?
C102 O10 Fe2 115.3(2) . . ?
C202 O20 Fe1 132.6(2) . . ?
C202 O20 Fe2 124.5(2) . . ?
Fe1 O20 Fe2 99.82(10) . . ?
C16 C11 C12 119.0(3) . . ?
C16 C11 C21 117.7(3) . . ?
C12 C11 C21 122.7(3) . . ?
O1 C12 C11 122.1(3) . . ?
O1 C12 C13 118.4(3) . . ?
C11 C12 C13 119.2(3) . . ?
C14 C13 C12 118.9(3) . . ?
C14 C13 Si1 121.6(3) . . ?
C12 C13 Si1 117.6(3) . . ?
C15 C14 C13 121.5(3) . . ?
C16 C15 C14 118.9(4) . . ?
C15 C16 C11 122.0(3) . . ?
C26 C21 C22 118.3(3) . . ?
C26 C21 C11 116.4(3) . . ?
C22 C21 C11 125.3(3) . . ?
O2 C22 C23 119.6(3) . . ?
O2 C22 C21 119.3(3) . . ?
C23 C22 C21 121.1(3) . . ?
C22 C23 C24 117.9(3) . . ?
C22 C23 Si2 122.6(3) . . ?
C24 C23 Si2 119.4(3) . . ?
C25 C24 C23 121.5(4) . . ?
C24 C25 C26 119.4(4) . . ?
C25 C26 C21 121.5(4) . . ?
C32 C31 C36 116.0(4) . . ?
C32 C31 Si1 124.4(3) . . ?
C36 C31 Si1 119.6(3) . . ?
C31 C32 C33 122.6(4) . . ?
C34 C33 C32 119.3(4) . . ?
C35 C34 C33 119.9(4) . . ?
C34 C35 C36 119.9(4) . . ?
C31 C36 C35 122.2(4) . . ?
C46 C41 C42 117.2(4) . . ?
C46 C41 Si1 122.0(3) . . ?
C42 C41 Si1 120.7(3) . . ?
C41 C42 C43 121.0(5) . . ?
C44 C43 C42 120.1(5) . . ?
C43 C44 C45 120.0(4) . . ?
C44 C45 C46 119.9(5) . . ?
C41 C46 C45 121.7(4) . . ?
C52 C51 C56 116.1(3) . . ?
C52 C51 Si1 123.3(3) . . ?
C56 C51 Si1 120.4(3) . . ?
C53 C52 C51 121.8(3) . . ?
C52 C53 C54 120.1(4) . . ?
C55 C54 C53 120.1(4) . . ?
C54 C55 C56 119.8(4) . . ?
C55 C56 C51 122.1(4) . . ?
C62 C61 C66 117.4(3) . . ?
C62 C61 Si2 119.9(3) . . ?
C66 C61 Si2 122.8(3) . . ?
C61 C62 C63 122.9(4) . . ?
C64 C63 C62 118.3(4) . . ?
C65 C64 C63 120.7(4) . . ?
C64 C65 C66 119.9(4) . . ?
C65 C66 C61 120.7(4) . . ?
C72 C71 C76 116.1(4) . . ?
C72 C71 Si2 126.5(4) . . ?
C76 C71 Si2 117.2(4) . . ?
C71 C72 C73 120.1(6) . . ?
C74 C73 C72 120.7(8) . . ?
C75 C74 C73 120.2(7) . . ?
C74 C75 C76 119.9(8) . . ?
C75 C76 C71 122.9(6) . . ?
C82 C81 C86 116.3(3) . . ?
C82 C81 Si2 118.3(3) . . ?
C86 C81 Si2 125.3(3) . . ?
C83 C82 C81 121.8(4) . . ?
C84 C83 C82 120.5(4) . . ?
C83 C84 C85 119.9(4) . . ?
C84 C85 C86 119.7(4) . . ?
C85 C86 C81 121.6(4) . . ?
C85 C86 Fe2 81.4(2) . . ?
C81 C86 Fe2 92.3(2) . . ?
C106 C101 C102 117.9(3) . . ?
C106 C101 C201 116.9(3) . . ?
C102 C101 C201 125.0(3) . . ?
O10 C102 C103 118.4(3) . . ?
O10 C102 C101 120.6(3) . . ?
C103 C102 C101 121.0(3) . . ?
C102 C103 C104 118.9(3) . . ?
C102 C103 Si3 119.9(3) . . ?
C104 C103 Si3 120.5(3) . . ?
C105 C104 C103 120.5(4) . . ?
C106 C105 C104 119.9(3) . . ?
C105 C106 C101 121.7(3) . . ?
C206 C201 C202 117.3(3) . . ?
C206 C201 C101 117.6(3) . . ?
C202 C201 C101 124.8(3) . . ?
O20 C202 C203 119.4(3) . . ?
O20 C202 C201 119.6(3) . . ?
C203 C202 C201 121.0(3) . . ?
C204 C203 C202 118.5(3) . . ?
C204 C203 Si4 118.5(3) . . ?
C202 C203 Si4 123.0(3) . . ?
C205 C204 C203 121.3(4) . . ?
C204 C205 C206 119.2(4) . . ?
C205 C206 C201 122.5(4) . . ?
C302 C301 C306 116.0(4) . . ?
C302 C301 Si3 124.9(3) . . ?
C306 C301 Si3 119.0(3) . . ?
C301 C302 C303 121.6(4) . . ?
C304 C303 C302 120.5(4) . . ?
C303 C304 C305 118.7(4) . . ?
C306 C305 C304 121.3(4) . . ?
C305 C306 C301 121.9(4) . . ?
C402 C401 C406 115.7(4) . . ?
C402 C401 Si3 125.4(3) . . ?
C406 C401 Si3 118.8(3) . . ?
C403 C402 C401 122.3(4) . . ?
C404 C403 C402 120.9(4) . . ?
C403 C404 C405 118.9(4) . . ?
C404 C405 C406 120.1(4) . . ?
C405 C406 C401 122.1(4) . . ?
C506 C501 C502 116.3(4) . . ?
C506 C501 Si3 122.1(3) . . ?
C502 C501 Si3 120.8(3) . . ?
C503 C502 C501 121.7(4) . . ?
C504 C503 C502 120.4(4) . . ?
C503 C504 C505 119.8(4) . . ?
C506 C505 C504 119.7(4) . . ?
C505 C506 C501 122.0(3) . . ?
C606 C601 C602 115.5(3) . . ?
C606 C601 Si4 123.1(3) . . ?
C602 C601 Si4 121.4(3) . . ?
C603 C602 C601 122.6(4) . . ?
C604 C603 C602 119.7(4) . . ?
C605 C604 C603 119.3(4) . . ?
C604 C605 C606 120.3(4) . . ?
C601 C606 C605 122.4(4) . . ?
C706 C701 C702 115.7(4) . . ?
C706 C701 Si4 124.3(3) . . ?
C702 C701 Si4 119.9(3) . . ?
C703 C702 C701 122.1(4) . . ?
C704 C703 C702 120.9(4) . . ?
C703 C704 C705 119.3(4) . . ?
C704 C705 C706 119.4(4) . . ?
C701 C706 C705 122.4(4) . . ?
C701 C706 Fe1 78.1(2) . . ?
C705 C706 Fe1 81.8(3) . . ?
C806 C801 C802 117.3(4) . . ?
C806 C801 Si4 120.6(3) . . ?
C802 C801 Si4 121.9(3) . . ?
C803 C802 C801 120.7(5) . . ?
C804 C803 C802 119.8(6) . . ?
C805 C804 C803 120.0(5) . . ?
C804 C805 C806 120.7(5) . . ?
C801 C806 C805 121.4(5) . . ?
C2S C1S C6S 117.3(12) . . ?
C3S C2S C1S 120.3(14) . . ?
C4S C3S C2S 119.1(16) . . ?
C3S C4S C5S 125.1(13) . . ?
C4S C5S C6S 119.8(10) . . ?
C5S C6S C1S 118.2(9) . . ?
C14S C13S C18S 120.0 . . ?
C13S C14S C15S 120.0 . . ?
C16S C15S C14S 120.0 . . ?
C15S C16S C17S 120.0 . . ?
C16S C17S C18S 120.0 . . ?
C17S C18S C13S 120.0 . . ?

loop_
_geom_bond_atom_site_label_1
_geom_bond_atom_site_label_2
_geom_bond_distance
_geom_bond_site_symmetry_2
_geom_bond_publ_flag
Fe1 O1 1.870(2) . ?
Fe1 O20 1.996(2) . ?
Fe1 O2 2.085(2) . ?
Fe1 C706 2.468(4) . ?
Fe2 O10 1.872(2) . ?
Fe2 O2 1.953(2) . ?
Fe2 O20 2.085(2) . ?
Fe2 C86 2.419(3) . ?
Si1 C13 1.862(3) . ?
Si1 C51 1.867(4) . ?
Si1 C31 1.875(4) . ?
Si1 C41 1.885(4) . ?
Si2 C71 1.862(4) . ?
Si2 C23 1.871(4) . ?
Si2 C81 1.876(4) . ?
Si2 C61 1.885(4) . ?
Si3 C501 1.875(4) . ?
Si3 C103 1.875(4) . ?
Si3 C301 1.876(4) . ?
Si3 C401 1.876(4) . ?
Si4 C203 1.861(4) . ?
Si4 C801 1.869(4) . ?
Si4 C601 1.877(4) . ?
Si4 C701 1.892(4) . ?
O1 C12 1.337(4) . ?
O2 C22 1.362(4) . ?
O10 C102 1.347(4) . ?
O20 C202 1.355(4) . ?
C11 C16 1.385(5) . ?
C11 C12 1.410(5) . ?
C11 C21 1.504(5) . ?
C12 C13 1.418(5) . ?
C13 C14 1.393(5) . ?
C14 C15 1.382(5) . ?
C15 C16 1.381(5) . ?
C21 C26 1.389(5) . ?
C21 C22 1.415(5) . ?
C22 C23 1.400(5) . ?
C23 C24 1.407(5) . ?
C24 C25 1.384(5) . ?
C25 C26 1.388(5) . ?
C31 C32 1.384(5) . ?
C31 C36 1.387(5) . ?
C32 C33 1.390(5) . ?
C33 C34 1.374(6) . ?
C34 C35 1.367(6) . ?
C35 C36 1.388(6) . ?
C41 C46 1.383(5) . ?
C41 C42 1.395(5) . ?
C42 C43 1.398(6) . ?
C43 C44 1.363(7) . ?
C44 C45 1.371(7) . ?
C45 C46 1.390(6) . ?
C51 C52 1.395(5) . ?
C51 C56 1.404(5) . ?
C52 C53 1.370(5) . ?
C53 C54 1.378(5) . ?
C54 C55 1.365(5) . ?
C55 C56 1.372(5) . ?
C61 C62 1.377(5) . ?
C61 C66 1.402(5) . ?
C62 C63 1.387(5) . ?
C63 C64 1.381(6) . ?
C64 C65 1.379(6) . ?
C65 C66 1.387(5) . ?
C71 C72 1.378(6) . ?
C71 C76 1.399(6) . ?
C72 C73 1.406(8) . ?
C73 C74 1.368(11) . ?
C74 C75 1.324(11) . ?
C75 C76 1.377(8) . ?
C81 C82 1.403(5) . ?
C81 C86 1.405(5) . ?
C82 C83 1.387(5) . ?
C83 C84 1.362(6) . ?
C84 C85 1.390(6) . ?
C85 C86 1.392(5) . ?
C101 C106 1.399(5) . ?
C101 C102 1.411(5) . ?
C101 C201 1.483(5) . ?
C102 C103 1.396(5) . ?
C103 C104 1.408(5) . ?
C104 C105 1.385(5) . ?
C105 C106 1.379(5) . ?
C201 C206 1.400(5) . ?
C201 C202 1.415(5) . ?
C202 C203 1.413(5) . ?
C203 C204 1.409(5) . ?
C204 C205 1.377(5) . ?
C205 C206 1.392(5) . ?
C301 C302 1.376(5) . ?
C301 C306 1.400(6) . ?
C302 C303 1.403(6) . ?
C303 C304 1.354(6) . ?
C304 C305 1.369(6) . ?
C305 C306 1.359(6) . ?
C401 C402 1.391(5) . ?
C401 C406 1.394(5) . ?
C402 C403 1.374(6) . ?
C403 C404 1.360(6) . ?
C404 C405 1.380(6) . ?
C405 C406 1.385(6) . ?
C501 C506 1.394(5) . ?
C501 C502 1.406(5) . ?
C502 C503 1.370(6) . ?
C503 C504 1.369(6) . ?
C504 C505 1.383(5) . ?
C505 C506 1.376(5) . ?
C601 C606 1.377(5) . ?
C601 C602 1.399(5) . ?
C602 C603 1.382(5) . ?
C603 C604 1.372(6) . ?
C604 C605 1.366(6) . ?
C605 C606 1.389(5) . ?
C701 C706 1.381(5) . ?
C701 C702 1.398(5) . ?
C702 C703 1.375(6) . ?
C703 C704 1.350(6) . ?
C704 C705 1.385(6) . ?
C705 C706 1.392(6) . ?
C801 C806 1.372(5) . ?
C801 C802 1.404(6) . ?
C802 C803 1.400(6) . ?
C803 C804 1.379(8) . ?
C804 C805 1.342(8) . ?
C805 C806 1.400(6) . ?
C1S C2S 1.36(2) . ?
C1S C6S 1.387(13) . ?
C2S C3S 1.33(2) . ?
C3S C4S 1.266(15) . ?
C4S C5S 1.268(12) . ?
C5S C6S 1.343(11) . ?
C13S C14S 1.39 . ?
C13S C18S 1.39 . ?
C14S C15S 1.39 . ?
C15S C16S 1.39 . ?
C16S C17S 1.39 . ?
C17S C18S 1.39 . ?

loop_
_geom_torsion_atom_site_label_1
_geom_torsion_atom_site_label_2
_geom_torsion_atom_site_label_3
_geom_torsion_atom_site_label_4
_geom_torsion
_geom_torsion_site_symmetry_1
_geom_torsion_site_symmetry_2
_geom_torsion_site_symmetry_3
_geom_torsion_site_symmetry_4
_geom_torsion_publ_flag
O20 Fe1 O1 C12 -42.4(3) . . . . ?
O2 Fe1 O1 C12 40.9(3) . . . . ?
C706 Fe1 O1 C12 159.7(2) . . . . ?
O10 Fe2 O2 C22 -73.8(4) . . . . ?
O20 Fe2 O2 C22 -164.9(3) . . . . ?
C86 Fe2 O2 C22 90.2(3) . . . . ?
O10 Fe2 O2 Fe1 83.9(2) . . . . ?
O20 Fe2 O2 Fe1 -7.13(9) . . . . ?
C86 Fe2 O2 Fe1 -112.01(12) . . . . ?
O1 Fe1 O2 C22 41.5(3) . . . . ?
O20 Fe1 O2 C22 170.3(3) . . . . ?
C706 Fe1 O2 C22 -93.2(3) . . . . ?
O1 Fe1 O2 Fe2 -121.35(11) . . . . ?
O20 Fe1 O2 Fe2 7.47(9) . . . . ?
C706 Fe1 O2 Fe2 103.92(14) . . . . ?
O2 Fe2 O10 C102 -28.4(3) . . . . ?
O20 Fe2 O10 C102 56.5(2) . . . . ?
C86 Fe2 O10 C102 169.8(2) . . . . ?
O1 Fe1 O20 C202 -73.6(3) . . . . ?
O2 Fe1 O20 C202 -167.2(3) . . . . ?
C706 Fe1 O20 C202 89.0(3) . . . . ?
O1 Fe1 O20 Fe2 86.57(13) . . . . ?
O2 Fe1 O20 Fe2 -6.97(9) . . . . ?
C706 Fe1 O20 Fe2 -110.80(12) . . . . ?
O10 Fe2 O20 C202 24.7(3) . . . . ?
O2 Fe2 O20 C202 169.8(3) . . . . ?
C86 Fe2 O20 C202 -98.9(3) . . . . ?
O10 Fe2 O20 Fe1 -137.67(10) . . . . ?
O2 Fe2 O20 Fe1 7.42(9) . . . . ?
C86 Fe2 O20 Fe1 98.70(12) . . . . ?
Fe1 O1 C12 C11 -61.2(4) . . . . ?
Fe1 O1 C12 C13 124.3(3) . . . . ?
C16 C11 C12 O1 178.9(3) . . . . ?
C21 C11 C12 O1 -9.9(5) . . . . ?
C16 C11 C12 C13 -6.8(5) . . . . ?
C21 C11 C12 C13 164.5(3) . . . . ?
O1 C12 C13 C14 -177.4(3) . . . . ?
C11 C12 C13 C14 8.0(5) . . . . ?
O1 C12 C13 Si1 18.2(4) . . . . ?
C11 C12 C13 Si1 -156.4(3) . . . . ?
C51 Si1 C13 C14 120.9(3) . . . . ?
C31 Si1 C13 C14 -114.2(3) . . . . ?
C41 Si1 C13 C14 1.3(3) . . . . ?
C51 Si1 C13 C12 -75.2(3) . . . . ?
C31 Si1 C13 C12 49.8(3) . . . . ?
C41 Si1 C13 C12 165.2(3) . . . . ?
C12 C13 C14 C15 -3.1(5) . . . . ?
Si1 C13 C14 C15 160.6(3) . . . . ?
C13 C14 C15 C16 -3.0(5) . . . . ?
C14 C15 C16 C11 4.4(6) . . . . ?
C12 C11 C16 C15 0.5(5) . . . . ?
C21 C11 C16 C15 -171.2(3) . . . . ?
C16 C11 C21 C26 54.6(4) . . . . ?
C12 C11 C21 C26 -116.7(4) . . . . ?
C16 C11 C21 C22 -121.6(4) . . . . ?
C12 C11 C21 C22 67.0(5) . . . . ?
Fe2 O2 C22 C23 -83.3(4) . . . . ?
Fe1 O2 C22 C23 121.7(3) . . . . ?
Fe2 O2 C22 C21 95.1(3) . . . . ?
Fe1 O2 C22 C21 -59.9(4) . . . . ?
C26 C21 C22 O2 175.2(3) . . . . ?
C11 C21 C22 O2 -8.6(5) . . . . ?
C26 C21 C22 C23 -6.5(5) . . . . ?
C11 C21 C22 C23 169.7(3) . . . . ?
O2 C22 C23 C24 -174.5(3) . . . . ?
C21 C22 C23 C24 7.2(5) . . . . ?
O2 C22 C23 Si2 7.6(4) . . . . ?
C21 C22 C23 Si2 -170.7(3) . . . . ?
C71 Si2 C23 C22 -88.0(3) . . . . ?
C81 Si2 C23 C22 38.4(3) . . . . ?
C61 Si2 C23 C22 154.5(3) . . . . ?
C71 Si2 C23 C24 94.1(3) . . . . ?
C81 Si2 C23 C24 -139.5(3) . . . . ?
C61 Si2 C23 C24 -23.4(3) . . . . ?
C22 C23 C24 C25 -3.5(6) . . . . ?
Si2 C23 C24 C25 174.5(3) . . . . ?
C23 C24 C25 C26 -0.8(6) . . . . ?
C24 C25 C26 C21 1.5(6) . . . . ?
C22 C21 C26 C25 2.0(5) . . . . ?
C11 C21 C26 C25 -174.5(3) . . . . ?
C13 Si1 C31 C32 -147.5(3) . . . . ?
C51 Si1 C31 C32 -19.4(4) . . . . ?
C41 Si1 C31 C32 97.9(3) . . . . ?
C13 Si1 C31 C36 31.0(4) . . . . ?
C51 Si1 C31 C36 159.0(3) . . . . ?
C41 Si1 C31 C36 -83.6(3) . . . . ?
C36 C31 C32 C33 -1.3(6) . . . . ?
Si1 C31 C32 C33 177.2(3) . . . . ?
C31 C32 C33 C34 0.2(7) . . . . ?
C32 C33 C34 C35 -0.1(8) . . . . ?
C33 C34 C35 C36 1.1(9) . . . . ?
C32 C31 C36 C35 2.4(7) . . . . ?
Si1 C31 C36 C35 -176.2(4) . . . . ?
C34 C35 C36 C31 -2.3(8) . . . . ?
C13 Si1 C41 C46 -80.6(3) . . . . ?
C51 Si1 C41 C46 153.6(3) . . . . ?
C31 Si1 C41 C46 33.1(3) . . . . ?
C13 Si1 C41 C42 97.0(3) . . . . ?
C51 Si1 C41 C42 -28.8(3) . . . . ?
C31 Si1 C41 C42 -149.3(3) . . . . ?
C46 C41 C42 C43 -1.4(6) . . . . ?
Si1 C41 C42 C43 -179.0(3) . . . . ?
C41 C42 C43 C44 0.2(7) . . . . ?
C42 C43 C44 C45 1.3(7) . . . . ?
C43 C44 C45 C46 -1.6(7) . . . . ?
C42 C41 C46 C45 1.0(6) . . . . ?
Si1 C41 C46 C45 178.6(3) . . . . ?
C44 C45 C46 C41 0.5(6) . . . . ?
C13 Si1 C51 C52 2.7(4) . . . . ?
C31 Si1 C51 C52 -119.2(3) . . . . ?
C41 Si1 C51 C52 122.4(3) . . . . ?
C13 Si1 C51 C56 -173.2(3) . . . . ?
C31 Si1 C51 C56 64.9(3) . . . . ?
C41 Si1 C51 C56 -53.5(3) . . . . ?
C56 C51 C52 C53 -0.1(6) . . . . ?
Si1 C51 C52 C53 -176.2(3) . . . . ?
C51 C52 C53 C54 -0.7(6) . . . . ?
C52 C53 C54 C55 -0.3(7) . . . . ?
C53 C54 C55 C56 2.0(7) . . . . ?
C54 C55 C56 C51 -2.9(7) . . . . ?
C52 C51 C56 C55 2.0(6) . . . . ?
Si1 C51 C56 C55 178.1(3) . . . . ?
C71 Si2 C61 C62 27.1(4) . . . . ?
C23 Si2 C61 C62 147.2(3) . . . . ?
C81 Si2 C61 C62 -94.1(3) . . . . ?
C71 Si2 C61 C66 -155.0(3) . . . . ?
C23 Si2 C61 C66 -34.9(3) . . . . ?
C81 Si2 C61 C66 83.8(3) . . . . ?
C66 C61 C62 C63 -0.1(6) . . . . ?
Si2 C61 C62 C63 177.9(3) . . . . ?
C61 C62 C63 C64 1.9(6) . . . . ?
C62 C63 C64 C65 -2.2(7) . . . . ?
C63 C64 C65 C66 0.8(6) . . . . ?
C64 C65 C66 C61 1.0(6) . . . . ?
C62 C61 C66 C65 -1.4(5) . . . . ?
Si2 C61 C66 C65 -179.3(3) . . . . ?
C23 Si2 C71 C72 152.3(4) . . . . ?
C81 Si2 C71 C72 27.7(4) . . . . ?
C61 Si2 C71 C72 -88.7(4) . . . . ?
C23 Si2 C71 C76 -34.2(4) . . . . ?
C81 Si2 C71 C76 -158.7(3) . . . . ?
C61 Si2 C71 C76 84.8(3) . . . . ?
C76 C71 C72 C73 -1.3(7) . . . . ?
Si2 C71 C72 C73 172.3(4) . . . . ?
C71 C72 C73 C74 0.0(8) . . . . ?
C72 C73 C74 C75 2.3(11) . . . . ?
C73 C74 C75 C76 -3.0(11) . . . . ?
C74 C75 C76 C71 1.6(9) . . . . ?
C72 C71 C76 C75 0.6(7) . . . . ?
Si2 C71 C76 C75 -173.6(4) . . . . ?
C71 Si2 C81 C82 -156.9(3) . . . . ?
C23 Si2 C81 C82 78.1(3) . . . . ?
C61 Si2 C81 C82 -40.1(3) . . . . ?
C71 Si2 C81 C86 25.5(4) . . . . ?
C23 Si2 C81 C86 -99.5(3) . . . . ?
C61 Si2 C81 C86 142.3(3) . . . . ?
C86 C81 C82 C83 2.7(5) . . . . ?
Si2 C81 C82 C83 -175.2(3) . . . . ?
C81 C82 C83 C84 -0.8(6) . . . . ?
C82 C83 C84 C85 -2.1(6) . . . . ?
C83 C84 C85 C86 2.9(6) . . . . ?
C84 C85 C86 C81 -1.0(5) . . . . ?
C84 C85 C86 Fe2 86.4(3) . . . . ?
C82 C81 C86 C85 -1.8(5) . . . . ?
Si2 C81 C86 C85 175.9(3) . . . . ?
C82 C81 C86 Fe2 -83.1(3) . . . . ?
Si2 C81 C86 Fe2 94.6(3) . . . . ?
O10 Fe2 C86 C85 -8.3(3) . . . . ?
O2 Fe2 C86 C85 -178.1(2) . . . . ?
O20 Fe2 C86 C85 101.7(2) . . . . ?
O10 Fe2 C86 C81 113.3(2) . . . . ?
O2 Fe2 C86 C81 -56.4(2) . . . . ?
O20 Fe2 C86 C81 -136.6(2) . . . . ?
Fe2 O10 C102 C103 110.7(3) . . . . ?
Fe2 O10 C102 C101 -71.4(4) . . . . ?
C106 C101 C102 O10 178.6(3) . . . . ?
C201 C101 C102 O10 -7.1(5) . . . . ?
C106 C101 C102 C103 -3.5(5) . . . . ?
C201 C101 C102 C103 170.8(3) . . . . ?
O10 C102 C103 C104 -178.2(3) . . . . ?
C101 C102 C103 C104 3.9(5) . . . . ?
O10 C102 C103 Si3 11.6(4) . . . . ?
C101 C102 C103 Si3 -166.3(3) . . . . ?
C501 Si3 C103 C102 -66.8(3) . . . . ?
C301 Si3 C103 C102 179.2(3) . . . . ?
C401 Si3 C103 C102 62.3(3) . . . . ?
C501 Si3 C103 C104 123.2(3) . . . . ?
C301 Si3 C103 C104 9.2(4) . . . . ?
C401 Si3 C103 C104 -107.8(3) . . . . ?
C102 C103 C104 C105 -1.0(6) . . . . ?
Si3 C103 C104 C105 169.1(3) . . . . ?
C103 C104 C105 C106 -2.3(6) . . . . ?
C104 C105 C106 C101 2.7(6) . . . . ?
C102 C101 C106 C105 0.2(5) . . . . ?
C201 C101 C106 C105 -174.6(3) . . . . ?
C106 C101 C201 C206 54.0(4) . . . . ?
C102 C101 C201 C206 -120.4(4) . . . . ?
C106 C101 C201 C202 -121.1(4) . . . . ?
C102 C101 C201 C202 64.6(5) . . . . ?
Fe1 O20 C202 C203 -73.1(4) . . . . ?
Fe2 O20 C202 C203 130.8(3) . . . . ?
Fe1 O20 C202 C201 105.2(3) . . . . ?
Fe2 O20 C202 C201 -50.9(4) . . . . ?
C206 C201 C202 O20 176.9(3) . . . . ?
C101 C201 C202 O20 -8.0(5) . . . . ?
C206 C201 C202 C203 -4.8(5) . . . . ?
C101 C201 C202 C203 170.3(3) . . . . ?
O20 C202 C203 C204 -177.3(3) . . . . ?
C201 C202 C203 C204 4.3(5) . . . . ?
O20 C202 C203 Si4 5.2(4) . . . . ?
C201 C202 C203 Si4 -173.1(2) . . . . ?
C801 Si4 C203 C204 97.9(3) . . . . ?
C601 Si4 C203 C204 -21.5(3) . . . . ?
C701 Si4 C203 C204 -139.1(3) . . . . ?
C801 Si4 C203 C202 -84.7(3) . . . . ?
C601 Si4 C203 C202 156.0(3) . . . . ?
C701 Si4 C203 C202 38.3(3) . . . . ?
C202 C203 C204 C205 -1.0(5) . . . . ?
Si4 C203 C204 C205 176.6(3) . . . . ?
C203 C204 C205 C206 -1.7(5) . . . . ?
C204 C205 C206 C201 1.3(5) . . . . ?
C202 C201 C206 C205 2.0(5) . . . . ?
C101 C201 C206 C205 -173.5(3) . . . . ?
C501 Si3 C301 C302 132.2(4) . . . . ?
C103 Si3 C301 C302 -105.4(4) . . . . ?
C401 Si3 C301 C302 10.9(4) . . . . ?
C501 Si3 C301 C306 -51.7(4) . . . . ?
C103 Si3 C301 C306 70.8(4) . . . . ?
C401 Si3 C301 C306 -173.0(3) . . . . ?
C306 C301 C302 C303 0.0(7) . . . . ?
Si3 C301 C302 C303 176.2(4) . . . . ?
C301 C302 C303 C304 -1.7(8) . . . . ?
C302 C303 C304 C305 2.1(8) . . . . ?
C303 C304 C305 C306 -0.9(8) . . . . ?
C304 C305 C306 C301 -0.8(8) . . . . ?
C302 C301 C306 C305 1.2(7) . . . . ?
Si3 C301 C306 C305 -175.2(4) . . . . ?
C501 Si3 C401 C402 -7.9(4) . . . . ?
C103 Si3 C401 C402 -138.3(3) . . . . ?
C301 Si3 C401 C402 107.0(4) . . . . ?
C501 Si3 C401 C406 176.3(3) . . . . ?
C103 Si3 C401 C406 45.9(3) . . . . ?
C301 Si3 C401 C406 -68.8(3) . . . . ?
C406 C401 C402 C403 0.0(6) . . . . ?
Si3 C401 C402 C403 -175.9(4) . . . . ?
C401 C402 C403 C404 1.1(7) . . . . ?
C402 C403 C404 C405 -2.1(7) . . . . ?
C403 C404 C405 C406 1.9(7) . . . . ?
C404 C405 C406 C401 -0.8(7) . . . . ?
C402 C401 C406 C405 -0.2(6) . . . . ?
Si3 C401 C406 C405 176.0(3) . . . . ?
C103 Si3 C501 C506 -15.4(4) . . . . ?
C301 Si3 C501 C506 100.0(3) . . . . ?
C401 Si3 C501 C506 -141.8(3) . . . . ?
C103 Si3 C501 C502 175.4(3) . . . . ?
C301 Si3 C501 C502 -69.3(4) . . . . ?
C401 Si3 C501 C502 49.0(4) . . . . ?
C506 C501 C502 C503 1.5(7) . . . . ?
Si3 C501 C502 C503 171.3(4) . . . . ?
C501 C502 C503 C504 -2.8(8) . . . . ?
C502 C503 C504 C505 1.5(8) . . . . ?
C503 C504 C505 C506 1.0(7) . . . . ?
C504 C505 C506 C501 -2.3(6) . . . . ?
C502 C501 C506 C505 1.0(6) . . . . ?
Si3 C501 C506 C505 -168.6(3) . . . . ?
C203 Si4 C601 C606 117.9(3) . . . . ?
C801 Si4 C601 C606 -2.1(4) . . . . ?
C701 Si4 C601 C606 -123.1(3) . . . . ?
C203 Si4 C601 C602 -60.6(4) . . . . ?
C801 Si4 C601 C602 179.3(3) . . . . ?
C701 Si4 C601 C602 58.3(4) . . . . ?
C606 C601 C602 C603 4.9(6) . . . . ?
Si4 C601 C602 C603 -176.5(3) . . . . ?
C601 C602 C603 C604 -3.3(7) . . . . ?
C602 C603 C604 C605 -0.1(7) . . . . ?
C603 C604 C605 C606 1.7(7) . . . . ?
C602 C601 C606 C605 -3.2(6) . . . . ?
Si4 C601 C606 C605 178.1(3) . . . . ?
C604 C605 C606 C601 0.1(7) . . . . ?
C203 Si4 C701 C706 -112.5(3) . . . . ?
C801 Si4 C701 C706 9.9(4) . . . . ?
C601 Si4 C701 C706 129.7(3) . . . . ?
C203 Si4 C701 C702 63.4(3) . . . . ?
C801 Si4 C701 C702 -174.2(3) . . . . ?
C601 Si4 C701 C702 -54.4(3) . . . . ?
C706 C701 C702 C703 -4.3(6) . . . . ?
Si4 C701 C702 C703 179.4(3) . . . . ?
C701 C702 C703 C704 2.7(7) . . . . ?
C702 C703 C704 C705 1.7(8) . . . . ?
C703 C704 C705 C706 -4.3(8) . . . . ?
C702 C701 C706 C705 1.7(6) . . . . ?
Si4 C701 C706 C705 177.7(4) . . . . ?
C702 C701 C706 Fe1 -70.6(3) . . . . ?
Si4 C701 C706 Fe1 105.5(3) . . . . ?
C704 C705 C706 C701 2.6(7) . . . . ?
C704 C705 C706 Fe1 72.9(4) . . . . ?
O1 Fe1 C706 C701 100.9(3) . . . . ?
O20 Fe1 C706 C701 -62.0(2) . . . . ?
O2 Fe1 C706 C701 -142.5(2) . . . . ?
O1 Fe1 C706 C705 -24.7(3) . . . . ?
O20 Fe1 C706 C705 172.3(3) . . . . ?
O2 Fe1 C706 C705 91.8(3) . . . . ?
C203 Si4 C801 C806 0.2(4) . . . . ?
C601 Si4 C801 C806 118.9(3) . . . . ?
C701 Si4 C801 C806 -122.1(3) . . . . ?
C203 Si4 C801 C802 -174.8(3) . . . . ?
C601 Si4 C801 C802 -56.0(4) . . . . ?
C701 Si4 C801 C802 63.0(4) . . . . ?
C806 C801 C802 C803 -1.4(7) . . . . ?
Si4 C801 C802 C803 173.7(4) . . . . ?
C801 C802 C803 C804 0.8(8) . . . . ?
C802 C803 C804 C805 1.5(9) . . . . ?
C803 C804 C805 C806 -3.0(9) . . . . ?
C802 C801 C806 C805 -0.1(6) . . . . ?
Si4 C801 C806 C805 -175.3(3) . . . . ?
C804 C805 C806 C801 2.3(8) . . . . ?
C6S C1S C2S C3S 0.6(20) . . . . ?
C1S C2S C3S C4S -2.9(22) . . . . ?
C2S C3S C4S C5S 3.1(22) . . . . ?
C3S C4S C5S C6S -0.7(18) . . . . ?
C4S C5S C6S C1S -1.8(13) . . . . ?
C2S C1S C6S C5S 1.8(15) . . . . ?
C18S C13S C14S C15S 0.0 . . . . ?
C13S C14S C15S C16S 0.0 . . . . ?
C14S C15S C16S C17S 0.0 . . . . ?
C15S C16S C17S C18S 0.0 . . . . ?
C16S C17S C18S C13S 0.0 . . . . ?
C14S C13S C18S C17S 0.0 . . . . ?
